data_7058052
loop_
_publ_author_name
'Saxena, Priya'
'Thomas, Jisha Mary'
'Sivasankar, Chinnappan'
'Thirupathi, Natesan'

_publ_section_title
;
 Syntheses and structural aspects of six-membered palladacyclic complexes
 derived from N,N&#x2032;,N&#x2032;&#x2032;-triarylguanidines with N- or
 S-thiocyanate ligands
;
_journal_issue 5
_journal_name_full 'New Journal of Chemistry'
_journal_page_first 2307
_journal_paper_doi 10.1039/C8NJ04167A
_journal_volume 43
_journal_year 2019
_chemical_formula_moiety 'C29 H34 N7 O3 P Pd S, C H4 O'
_chemical_formula_sum 'C30 H38 N7 O4 P Pd S'
_chemical_formula_weight 730.10
_space_group_crystal_system monoclinic
_space_group_IT_number 15
_space_group_name_Hall '-C 2yc'
_space_group_name_H-M_alt 'C 1 2/c 1'
_symmetry_space_group_name_Hall '-C 2yc'
_symmetry_space_group_name_H-M 'C 1 2/c 1'
_atom_sites_solution_hydrogens geom
_audit_creation_method SHELXL-2016/6
_audit_update_record
;
2018-04-20 deposited with the CCDC.
2018-12-14 downloaded from the CCDC.
;
_cell_angle_alpha 90
_cell_angle_beta 104.786(8)
_cell_angle_gamma 90
_cell_formula_units_Z 8
_cell_length_a 28.9876(19)
_cell_length_b 11.4580(7)
_cell_length_c 20.2376(15)
_cell_measurement_reflns_used 6638
_cell_measurement_temperature 298(2)
_cell_measurement_theta_max 26.37
_cell_measurement_theta_min 2.83
_cell_volume 6499.1(8)
_computing_cell_refinement 'CrysAlisPro, Oxford Diffraction Ltd.'
_computing_data_collection 'CrysAlisPro, Oxford Diffraction Ltd.'
_computing_data_reduction 'CrysAlisPro, Oxford Diffraction Ltd.'
_computing_molecular_graphics 'OLEX 2-2.1'
_computing_publication_material 'WINGX V1.80.01'
_computing_structure_refinement 'SHELXL-2016/6 (Sheldrick, 2016)'
_computing_structure_solution SIR-92
_diffrn_ambient_temperature 298(2)
_diffrn_detector_area_resol_mean 0.3703
_diffrn_measured_fraction_theta_full 0.998
_diffrn_measured_fraction_theta_max 0.998
_diffrn_measurement_device_type 'Sapphire-3 CCD detector'
_diffrn_measurement_method 'OMEGA SCAN'
_diffrn_radiation_source 'fine-focus sealed tube'
_diffrn_radiation_type MoK\a
_diffrn_radiation_wavelength 0.71073
_diffrn_reflns_av_R_equivalents 0.0173
_diffrn_reflns_av_unetI/netI 0.0159
_diffrn_reflns_Laue_measured_fraction_full 0.998
_diffrn_reflns_Laue_measured_fraction_max 0.998
_diffrn_reflns_limit_h_max 36
_diffrn_reflns_limit_h_min -36
_diffrn_reflns_limit_k_max 14
_diffrn_reflns_limit_k_min -14
_diffrn_reflns_limit_l_max 25
_diffrn_reflns_limit_l_min -25
_diffrn_reflns_number 26060
_diffrn_reflns_point_group_measured_fraction_full 0.998
_diffrn_reflns_point_group_measured_fraction_max 0.998
_diffrn_reflns_theta_full 25.242
_diffrn_reflns_theta_max 26.372
_diffrn_reflns_theta_min 2.827
_exptl_absorpt_coefficient_mu 0.731
_exptl_absorpt_correction_T_max 0.8676
_exptl_absorpt_correction_T_min 0.7945
_exptl_absorpt_correction_type empirical
_exptl_absorpt_process_details 'CrysAlisPro 1.171.34.40 (2006)'
_exptl_crystal_colour Yellow
_exptl_crystal_density_diffrn 1.492
_exptl_crystal_density_method 'not measured'
_exptl_crystal_description Irregular
_exptl_crystal_F_000 3008
_exptl_crystal_size_max 0.330
_exptl_crystal_size_mid 0.250
_exptl_crystal_size_min 0.200
_refine_diff_density_max 0.579
_refine_diff_density_min -0.401
_refine_diff_density_rms 0.049
_refine_ls_extinction_method none
_refine_ls_goodness_of_fit_ref 1.072
_refine_ls_hydrogen_treatment constr
_refine_ls_matrix_type full
_refine_ls_number_parameters 401
_refine_ls_number_reflns 6638
_refine_ls_number_restraints 0
_refine_ls_restrained_S_all 1.072
_refine_ls_R_factor_all 0.0286
_refine_ls_R_factor_gt 0.0258
_refine_ls_shift/su_max 0.005
_refine_ls_shift/su_mean 0.000
_refine_ls_structure_factor_coef Fsqd
_refine_ls_weighting_details 'w=1/[\s^2^(Fo^2^)+(0.0260P)^2^+9.4491P] where P=(Fo^2^+2Fc^2^)/3'
_refine_ls_weighting_scheme calc
_refine_ls_wR_factor_gt 0.0617
_refine_ls_wR_factor_ref 0.0632
_reflns_Friedel_coverage 0.000
_reflns_number_gt 6204
_reflns_number_total 6638
_reflns_threshold_expression 'I > 2\s(I)'
_cod_data_source_file c8nj04167a2.cif
_cod_data_source_block 9
_cod_depositor_comments
;
The following automatic conversions were performed:

'_exptl_absorpt_correction_type' value 'Empirical' changed to
'empirical' according to
/home/data/users/saulius/crontab/automatic-downloads/rss-feeds/RSC/lib/dictionaries/cif_core.dic
dictionary named 'cif_core.dic' version 2.4.2 from 2011-04-26.

Automatic conversion script
Id: cif_fix_values 4973 2017-02-22 13:04:09Z antanas 

 Adding full bibliography for 7058049--7058061.cif.
;
_cod_database_code 7058052
_shelx_shelxl_version_number 2016/6
_shelx_space_group_comment
;
The symmetry employed for this shelxl refinement is uniquely defined
by the following loop, which should always be used as a source of
symmetry information in preference to the above space-group names.
They are only intended as comments.
;
_shelx_estimated_absorpt_t_min 0.794
_shelx_estimated_absorpt_t_max 0.868

loop_
_space_group_symop_operation_xyz
'x, y, z'
'-x, y, -z+1/2'
'x+1/2, y+1/2, z'
'-x+1/2, y+1/2, -z+1/2'
'-x, -y, -z'
'x, -y, z-1/2'
'-x+1/2, -y+1/2, -z'
'x+1/2, -y+1/2, z-1/2'

loop_
_atom_site_label
_atom_site_type_symbol
_atom_site_fract_x
_atom_site_fract_y
_atom_site_fract_z
_atom_site_U_iso_or_equiv
_atom_site_adp_type
_atom_site_occupancy
_atom_site_site_symmetry_order
_atom_site_calc_flag
_atom_site_refinement_flags_posn
_atom_site_refinement_flags_adp
Pd1 Pd 0.71201(2) 0.70284(2) 0.62061(2) 0.02430(5) Uani 1 1 d . .
P1 P 0.78963(2) 0.68779(4) 0.67367(3) 0.02531(11) Uani 1 1 d . .
S1 S 0.69034(2) 0.51531(5) 0.66044(4) 0.04951(16) Uani 1 1 d . .
O1 O 0.57745(6) 0.61269(15) 0.64022(9) 0.0510(4) Uani 1 1 d . .
O2 O 0.50041(6) 0.83498(19) 0.64725(11) 0.0620(5) Uani 1 1 d . .
O3 O 0.66209(6) 1.13760(13) 0.55927(9) 0.0448(4) Uani 1 1 d . .
N1 N 0.63902(5) 0.73745(14) 0.58128(9) 0.0283(3) Uani 1 1 d . .
N2 N 0.57569(6) 0.84874(15) 0.60007(10) 0.0345(4) Uani 1 1 d . .
H2 H 0.562095 0.784966 0.607265 0.041 Uiso 1 1 calc R U
N3 N 0.65044(5) 0.93174(14) 0.60937(8) 0.0276(3) Uani 1 1 d . .
H3 H 0.643985 0.985484 0.635292 0.033 Uiso 1 1 calc R U
N4 N 0.87600(6) 0.79071(16) 0.73544(9) 0.0381(4) Uani 1 1 d . .
N5 N 0.87920(6) 0.60161(17) 0.67903(9) 0.0373(4) Uani 1 1 d . .
N6 N 0.85629(6) 0.61046(15) 0.78811(9) 0.0328(4) Uani 1 1 d . .
N7 N 0.76105(11) 0.3528(2) 0.6577(2) 0.0944(10) Uani 1 1 d . .
C1 C 0.62202(6) 0.83747(17) 0.59640(10) 0.0268(4) Uani 1 1 d . .
C2 C 0.60927(7) 0.64535(18) 0.54677(11) 0.0325(4) Uani 1 1 d . .
C3 C 0.61356(8) 0.6134(2) 0.48293(12) 0.0405(5) Uani 1 1 d . .
H3A H 0.632964 0.657470 0.462343 0.049 Uiso 1 1 calc R U
C4 C 0.58994(10) 0.5178(2) 0.44862(15) 0.0570(7) Uani 1 1 d . .
H4 H 0.593012 0.498469 0.405319 0.068 Uiso 1 1 calc R U
C5 C 0.56171(9) 0.4515(2) 0.47962(16) 0.0598(8) Uani 1 1 d . .
H5 H 0.545646 0.386882 0.457077 0.072 Uiso 1 1 calc R U
C6 C 0.55717(8) 0.4802(2) 0.54344(16) 0.0513(6) Uani 1 1 d . .
H6 H 0.538465 0.434250 0.564253 0.062 Uiso 1 1 calc R U
C7 C 0.58031(7) 0.57731(19) 0.57701(13) 0.0390(5) Uani 1 1 d . .
C8 C 0.55398(12) 0.5385(3) 0.67784(18) 0.0739(9) Uani 1 1 d . .
H8A H 0.521642 0.525895 0.652108 0.111 Uiso 1 1 calc R U
H8B H 0.554116 0.574621 0.720697 0.111 Uiso 1 1 calc R U
H8C H 0.570362 0.465044 0.686071 0.111 Uiso 1 1 calc R U
C9 C 0.54708(7) 0.94941(18) 0.59378(11) 0.0326(4) Uani 1 1 d . .
C10 C 0.55437(8) 1.05012(19) 0.56082(12) 0.0389(5) Uani 1 1 d . .
H10 H 0.580260 1.055511 0.541699 0.047 Uiso 1 1 calc R U
C11 C 0.52321(9) 1.1440(2) 0.55596(14) 0.0514(6) Uani 1 1 d . .
H11 H 0.528448 1.212019 0.533898 0.062 Uiso 1 1 calc R U
C12 C 0.48487(10) 1.1363(3) 0.58356(15) 0.0616(8) Uani 1 1 d . .
H12 H 0.464570 1.199940 0.580946 0.074 Uiso 1 1 calc R U
C13 C 0.47609(9) 1.0362(3) 0.61493(14) 0.0585(7) Uani 1 1 d . .
H13 H 0.449684 1.031559 0.632984 0.070 Uiso 1 1 calc R U
C14 C 0.50666(8) 0.9412(2) 0.61986(12) 0.0439(6) Uani 1 1 d . .
C15 C 0.45653(11) 0.8139(4) 0.6651(2) 0.0918(12) Uani 1 1 d . .
H15A H 0.454853 0.862621 0.703009 0.138 Uiso 1 1 calc R U
H15B H 0.454993 0.733399 0.677607 0.138 Uiso 1 1 calc R U
H15C H 0.430260 0.831377 0.626731 0.138 Uiso 1 1 calc R U
C16 C 0.69078(6) 0.94680(16) 0.58216(9) 0.0254(4) Uani 1 1 d . .
C17 C 0.72276(6) 0.85736(16) 0.58061(9) 0.0249(4) Uani 1 1 d . .
C18 C 0.75808(7) 0.87819(17) 0.54575(10) 0.0284(4) Uani 1 1 d . .
H18 H 0.779169 0.818697 0.542328 0.034 Uiso 1 1 calc R U
C19 C 0.76208(7) 0.98486(19) 0.51658(11) 0.0351(5) Uani 1 1 d . .
H19 H 0.785752 0.996444 0.493704 0.042 Uiso 1 1 calc R U
C20 C 0.73130(8) 1.07513(18) 0.52089(12) 0.0374(5) Uani 1 1 d . .
H20 H 0.734688 1.147725 0.502113 0.045 Uiso 1 1 calc R U
C21 C 0.69547(7) 1.05612(17) 0.55342(11) 0.0312(4) Uani 1 1 d . .
C22 C 0.66095(11) 1.2445(2) 0.52385(16) 0.0580(7) Uani 1 1 d . .
H22A H 0.691098 1.283381 0.539481 0.087 Uiso 1 1 calc R U
H22B H 0.636092 1.293087 0.532300 0.087 Uiso 1 1 calc R U
H22C H 0.654880 1.229445 0.475723 0.087 Uiso 1 1 calc R U
C23 C 0.82657(7) 0.81963(18) 0.69824(11) 0.0344(5) Uani 1 1 d . .
H23A H 0.827006 0.863643 0.657455 0.041 Uiso 1 1 calc R U
H23B H 0.812398 0.868564 0.726883 0.041 Uiso 1 1 calc R U
C24 C 0.83031(7) 0.60492(19) 0.63413(10) 0.0324(4) Uani 1 1 d . .
H24A H 0.818504 0.525825 0.624846 0.039 Uiso 1 1 calc R U
H24B H 0.830882 0.640875 0.590949 0.039 Uiso 1 1 calc R U
C25 C 0.80426(7) 0.61664(19) 0.75818(10) 0.0329(4) Uani 1 1 d . .
H25A H 0.789636 0.659940 0.788697 0.039 Uiso 1 1 calc R U
H25B H 0.791112 0.538329 0.753674 0.039 Uiso 1 1 calc R U
C26 C 0.89919(8) 0.7186(2) 0.69364(12) 0.0435(6) Uani 1 1 d . .
H26A H 0.897019 0.758445 0.650659 0.052 Uiso 1 1 calc R U
H26B H 0.932753 0.711560 0.716889 0.052 Uiso 1 1 calc R U
C27 C 0.87984(8) 0.5443(2) 0.74390(11) 0.0386(5) Uani 1 1 d . .
H27A H 0.912747 0.530569 0.768553 0.046 Uiso 1 1 calc R U
H27B H 0.864371 0.468902 0.734262 0.046 Uiso 1 1 calc R U
C28 C 0.87718(8) 0.7274(2) 0.79877(11) 0.0391(5) Uani 1 1 d . .
H28A H 0.910083 0.720786 0.825197 0.047 Uiso 1 1 calc R U
H28B H 0.860158 0.772666 0.825486 0.047 Uiso 1 1 calc R U
C29 C 0.73250(10) 0.4217(2) 0.65799(15) 0.0525(6) Uani 1 1 d . .
O4 O 0.84819(12) 0.2468(3) 0.6590(2) 0.1325(12) Uani 1 1 d . .
C30 C 0.8425(2) 0.1497(6) 0.6872(4) 0.176(3) Uani 1 1 d . .
H30A H 0.847484 0.161034 0.735519 0.265 Uiso 1 1 calc R U
H30B H 0.865068 0.093664 0.679076 0.265 Uiso 1 1 calc R U
H30C H 0.810689 0.121470 0.668197 0.265 Uiso 1 1 calc R U

loop_
_atom_site_aniso_label
_atom_site_aniso_U_11
_atom_site_aniso_U_22
_atom_site_aniso_U_33
_atom_site_aniso_U_23
_atom_site_aniso_U_13
_atom_site_aniso_U_12
Pd1 0.02006(8) 0.02555(8) 0.02846(8) 0.00450(6) 0.00832(6) 0.00408(5)
P1 0.0217(2) 0.0284(2) 0.0262(2) 0.00324(19) 0.00678(19) 0.00512(18)
S1 0.0369(3) 0.0420(3) 0.0706(4) 0.0244(3) 0.0157(3) 0.0016(2)
O1 0.0565(10) 0.0451(9) 0.0600(11) 0.0075(8) 0.0308(9) -0.0019(8)
O2 0.0389(9) 0.0813(13) 0.0767(13) 0.0160(11) 0.0348(9) 0.0090(9)
O3 0.0447(9) 0.0286(8) 0.0687(11) 0.0127(7) 0.0284(8) 0.0121(7)
N1 0.0204(8) 0.0275(8) 0.0376(9) 0.0017(7) 0.0088(7) 0.0024(6)
N2 0.0234(8) 0.0319(9) 0.0512(11) 0.0028(8) 0.0150(8) 0.0028(7)
N3 0.0236(8) 0.0279(8) 0.0345(9) -0.0032(7) 0.0131(7) 0.0022(6)
N4 0.0339(9) 0.0405(10) 0.0353(10) 0.0045(8) 0.0004(8) -0.0048(8)
N5 0.0267(8) 0.0503(11) 0.0363(10) 0.0025(8) 0.0107(7) 0.0120(8)
N6 0.0288(8) 0.0389(9) 0.0295(9) 0.0065(7) 0.0048(7) 0.0047(7)
N7 0.0769(19) 0.0496(15) 0.159(3) -0.0005(18) 0.034(2) 0.0159(14)
C1 0.0215(9) 0.0322(10) 0.0278(10) 0.0034(8) 0.0080(7) 0.0041(8)
C2 0.0218(9) 0.0305(10) 0.0430(12) 0.0025(9) 0.0042(8) 0.0056(8)
C3 0.0377(12) 0.0416(12) 0.0412(12) -0.0003(10) 0.0083(10) 0.0055(10)
C4 0.0568(16) 0.0544(16) 0.0529(16) -0.0153(13) 0.0011(13) 0.0067(13)
C5 0.0446(14) 0.0434(14) 0.081(2) -0.0134(14) -0.0035(14) -0.0028(11)
C6 0.0326(12) 0.0375(12) 0.081(2) 0.0033(13) 0.0097(12) -0.0032(10)
C7 0.0275(10) 0.0348(11) 0.0544(14) 0.0041(10) 0.0098(10) 0.0037(9)
C8 0.072(2) 0.079(2) 0.078(2) 0.0299(18) 0.0324(17) -0.0084(17)
C9 0.0221(9) 0.0395(11) 0.0339(11) -0.0079(9) 0.0032(8) 0.0064(8)
C10 0.0281(10) 0.0391(12) 0.0452(13) -0.0036(10) 0.0017(9) 0.0048(9)
C11 0.0461(14) 0.0398(13) 0.0572(16) -0.0065(11) -0.0071(12) 0.0109(11)
C12 0.0503(16) 0.0635(18) 0.0638(18) -0.0164(15) 0.0017(13) 0.0312(14)
C13 0.0377(13) 0.083(2) 0.0560(16) -0.0147(15) 0.0148(12) 0.0235(13)
C14 0.0303(11) 0.0616(15) 0.0408(13) -0.0059(11) 0.0111(9) 0.0088(10)
C15 0.0535(19) 0.122(3) 0.118(3) 0.016(2) 0.055(2) 0.0006(19)
C16 0.0224(9) 0.0286(9) 0.0262(9) -0.0010(7) 0.0077(7) 0.0000(7)
C17 0.0213(9) 0.0275(9) 0.0255(9) 0.0023(7) 0.0052(7) 0.0014(7)
C18 0.0252(9) 0.0323(10) 0.0298(10) 0.0008(8) 0.0110(8) 0.0046(8)
C19 0.0326(10) 0.0401(11) 0.0378(11) 0.0046(9) 0.0187(9) -0.0007(9)
C20 0.0386(11) 0.0293(10) 0.0477(13) 0.0092(9) 0.0175(10) -0.0013(9)
C21 0.0305(10) 0.0274(10) 0.0365(11) 0.0019(8) 0.0098(8) 0.0039(8)
C22 0.0685(18) 0.0368(13) 0.0733(19) 0.0191(13) 0.0265(15) 0.0199(13)
C23 0.0357(11) 0.0305(10) 0.0340(11) 0.0016(8) 0.0036(9) 0.0014(8)
C24 0.0313(10) 0.0390(11) 0.0279(10) -0.0014(9) 0.0092(8) 0.0068(9)
C25 0.0294(10) 0.0398(11) 0.0300(10) 0.0064(9) 0.0087(8) 0.0038(9)
C26 0.0255(10) 0.0639(15) 0.0420(13) 0.0105(11) 0.0099(9) -0.0011(10)
C27 0.0323(11) 0.0422(12) 0.0397(12) 0.0064(10) 0.0061(9) 0.0129(9)
C28 0.0372(12) 0.0453(13) 0.0298(11) 0.0001(9) -0.0005(9) -0.0007(10)
C29 0.0519(15) 0.0364(13) 0.0671(17) 0.0099(12) 0.0115(13) -0.0046(11)
O4 0.097(2) 0.132(3) 0.189(4) 0.023(3) 0.074(2) -0.001(2)
C30 0.132(5) 0.185(6) 0.230(8) 0.125(6) 0.080(5) 0.070(5)

loop_
_atom_type_symbol
_atom_type_description
_atom_type_scat_dispersion_real
_atom_type_scat_dispersion_imag
_atom_type_scat_source
C C 0.0033 0.0016 'International Tables Vol C Tables 4.2.6.8 and 6.1.1.4'
H H 0.0000 0.0000 'International Tables Vol C Tables 4.2.6.8 and 6.1.1.4'
N N 0.0061 0.0033 'International Tables Vol C Tables 4.2.6.8 and 6.1.1.4'
O O 0.0106 0.0060 'International Tables Vol C Tables 4.2.6.8 and 6.1.1.4'
S S 0.1246 0.1234 'International Tables Vol C Tables 4.2.6.8 and 6.1.1.4'
P P 0.1023 0.0942 'International Tables Vol C Tables 4.2.6.8 and 6.1.1.4'
Pd Pd -0.9988 1.0072 'International Tables Vol C Tables 4.2.6.8 and 6.1.1.4'

loop_
_geom_angle_atom_site_label_1
_geom_angle_atom_site_label_2
_geom_angle_atom_site_label_3
_geom_angle
C17 Pd1 N1 85.73(7)
C17 Pd1 P1 91.20(5)
N1 Pd1 P1 171.35(5)
C17 Pd1 S1 173.71(5)
N1 Pd1 S1 88.39(5)
P1 Pd1 S1 94.93(2)
C25 P1 C23 97.57(10)
C25 P1 C24 98.82(9)
C23 P1 C24 98.44(10)
C25 P1 Pd1 116.36(7)
C23 P1 Pd1 120.62(7)
C24 P1 Pd1 120.41(7)
C29 S1 Pd1 108.10(9)
C7 O1 C8 118.4(2)
C14 O2 C15 118.1(2)
C21 O3 C22 118.10(18)
C1 N1 C2 122.89(16)
C1 N1 Pd1 118.55(13)
C2 N1 Pd1 118.06(12)
C1 N2 C9 129.46(18)
C1 N2 H2 115.3
C9 N2 H2 115.3
C1 N3 C16 123.02(16)
C1 N3 H3 118.5
C16 N3 H3 118.5
C26 N4 C28 108.34(18)
C26 N4 C23 111.18(17)
C28 N4 C23 111.12(17)
C26 N5 C27 108.46(18)
C26 N5 C24 111.73(17)
C27 N5 C24 110.74(17)
C28 N6 C27 108.87(17)
C28 N6 C25 110.95(16)
C27 N6 C25 111.10(16)
N1 C1 N3 119.95(16)
N1 C1 N2 121.73(18)
N3 C1 N2 118.32(17)
C3 C2 C7 118.1(2)
C3 C2 N1 117.86(19)
C7 C2 N1 123.7(2)
C2 C3 C4 122.0(2)
C2 C3 H3A 119.0
C4 C3 H3A 119.0
C5 C4 C3 118.9(3)
C5 C4 H4 120.5
C3 C4 H4 120.5
C6 C5 C4 120.5(2)
C6 C5 H5 119.8
C4 C5 H5 119.8
C5 C6 C7 120.2(2)
C5 C6 H6 119.9
C7 C6 H6 119.9
O1 C7 C6 124.1(2)
O1 C7 C2 115.6(2)
C6 C7 C2 120.3(2)
O1 C8 H8A 109.5
O1 C8 H8B 109.5
H8A C8 H8B 109.5
O1 C8 H8C 109.5
H8A C8 H8C 109.5
H8B C8 H8C 109.5
C10 C9 C14 119.0(2)
C10 C9 N2 124.85(19)
C14 C9 N2 116.1(2)
C9 C10 C11 120.3(2)
C9 C10 H10 119.8
C11 C10 H10 119.8
C12 C11 C10 120.1(3)
C12 C11 H11 119.9
C10 C11 H11 119.9
C13 C12 C11 120.7(2)
C13 C12 H12 119.6
C11 C12 H12 119.6
C12 C13 C14 120.0(2)
C12 C13 H13 120.0
C14 C13 H13 120.0
O2 C14 C13 125.3(2)
O2 C14 C9 114.9(2)
C13 C14 C9 119.8(2)
O2 C15 H15A 109.5
O2 C15 H15B 109.5
H15A C15 H15B 109.5
O2 C15 H15C 109.5
H15A C15 H15C 109.5
H15B C15 H15C 109.5
C17 C16 C21 120.95(17)
C17 C16 N3 122.58(17)
C21 C16 N3 116.40(16)
C16 C17 C18 117.57(17)
C16 C17 Pd1 118.01(13)
C18 C17 Pd1 124.17(14)
C19 C18 C17 121.27(18)
C19 C18 H18 119.4
C17 C18 H18 119.4
C18 C19 C20 120.74(18)
C18 C19 H19 119.6
C20 C19 H19 119.6
C21 C20 C19 119.18(19)
C21 C20 H20 120.4
C19 C20 H20 120.4
O3 C21 C20 124.52(18)
O3 C21 C16 115.28(17)
C20 C21 C16 120.19(18)
O3 C22 H22A 109.5
O3 C22 H22B 109.5
H22A C22 H22B 109.5
O3 C22 H22C 109.5
H22A C22 H22C 109.5
H22B C22 H22C 109.5
N4 C23 P1 112.00(14)
N4 C23 H23A 109.2
P1 C23 H23A 109.2
N4 C23 H23B 109.2
P1 C23 H23B 109.2
H23A C23 H23B 107.9
N5 C24 P1 111.41(13)
N5 C24 H24A 109.3
P1 C24 H24A 109.3
N5 C24 H24B 109.3
P1 C24 H24B 109.3
H24A C24 H24B 108.0
N6 C25 P1 111.76(13)
N6 C25 H25A 109.3
P1 C25 H25A 109.3
N6 C25 H25B 109.3
P1 C25 H25B 109.3
H25A C25 H25B 107.9
N5 C26 N4 114.72(17)
N5 C26 H26A 108.6
N4 C26 H26A 108.6
N5 C26 H26B 108.6
N4 C26 H26B 108.6
H26A C26 H26B 107.6
N5 C27 N6 114.45(17)
N5 C27 H27A 108.6
N6 C27 H27A 108.6
N5 C27 H27B 108.6
N6 C27 H27B 108.6
H27A C27 H27B 107.6
N6 C28 N4 114.06(17)
N6 C28 H28A 108.7
N4 C28 H28A 108.7
N6 C28 H28B 108.7
N4 C28 H28B 108.7
H28A C28 H28B 107.6
N7 C29 S1 177.0(3)
O4 C30 H30A 109.5
O4 C30 H30B 109.5
H30A C30 H30B 109.5
O4 C30 H30C 109.5
H30A C30 H30C 109.5
H30B C30 H30C 109.5

loop_
_geom_bond_atom_site_label_1
_geom_bond_atom_site_label_2
_geom_bond_distance
Pd1 C17 2.0039(19)
Pd1 N1 2.0994(15)
Pd1 P1 2.2387(5)
Pd1 S1 2.4330(6)
P1 C25 1.844(2)
P1 C23 1.845(2)
P1 C24 1.848(2)
S1 C29 1.636(3)
O1 C7 1.365(3)
O1 C8 1.424(3)
O2 C14 1.368(3)
O2 C15 1.429(3)
O3 C21 1.371(2)
O3 C22 1.415(3)
N1 C1 1.314(2)
N1 C2 1.427(3)
N2 C1 1.370(2)
N2 C9 1.407(3)
N2 H2 0.8600
N3 C1 1.343(2)
N3 C16 1.424(2)
N3 H3 0.8600
N4 C26 1.463(3)
N4 C28 1.465(3)
N4 C23 1.476(3)
N5 C26 1.461(3)
N5 C27 1.464(3)
N5 C24 1.476(3)
N6 C28 1.464(3)
N6 C27 1.467(3)
N6 C25 1.477(3)
N7 C29 1.146(4)
C2 C3 1.379(3)
C2 C7 1.396(3)
C3 C4 1.381(3)
C3 H3A 0.9300
C4 C5 1.379(4)
C4 H4 0.9300
C5 C6 1.371(4)
C5 H5 0.9300
C6 C7 1.385(3)
C6 H6 0.9300
C8 H8A 0.9600
C8 H8B 0.9600
C8 H8C 0.9600
C9 C10 1.376(3)
C9 C14 1.406(3)
C10 C11 1.392(3)
C10 H10 0.9300
C11 C12 1.368(4)
C11 H11 0.9300
C12 C13 1.366(4)
C12 H12 0.9300
C13 C14 1.391(3)
C13 H13 0.9300
C15 H15A 0.9600
C15 H15B 0.9600
C15 H15C 0.9600
C16 C17 1.388(3)
C16 C21 1.402(3)
C17 C18 1.404(3)
C18 C19 1.375(3)
C18 H18 0.9300
C19 C20 1.383(3)
C19 H19 0.9300
C20 C21 1.382(3)
C20 H20 0.9300
C22 H22A 0.9600
C22 H22B 0.9600
C22 H22C 0.9600
C23 H23A 0.9700
C23 H23B 0.9700
C24 H24A 0.9700
C24 H24B 0.9700
C25 H25A 0.9700
C25 H25B 0.9700
C26 H26A 0.9700
C26 H26B 0.9700
C27 H27A 0.9700
C27 H27B 0.9700
C28 H28A 0.9700
C28 H28B 0.9700
O4 C30 1.281(6)
C30 H30A 0.9600
C30 H30B 0.9600
C30 H30C 0.9600

loop_
_geom_torsion_atom_site_label_1
_geom_torsion_atom_site_label_2
_geom_torsion_atom_site_label_3
_geom_torsion_atom_site_label_4
_geom_torsion
C2 N1 C1 N3 -159.82(18)
Pd1 N1 C1 N3 28.4(2)
C2 N1 C1 N2 20.8(3)
Pd1 N1 C1 N2 -150.92(15)
C16 N3 C1 N1 26.5(3)
C16 N3 C1 N2 -154.08(18)
C9 N2 C1 N1 -157.5(2)
C9 N2 C1 N3 23.1(3)
C1 N1 C2 C3 116.0(2)
Pd1 N1 C2 C3 -72.2(2)
C1 N1 C2 C7 -71.7(3)
Pd1 N1 C2 C7 100.0(2)
C7 C2 C3 C4 0.6(3)
N1 C2 C3 C4 173.3(2)
C2 C3 C4 C5 -0.9(4)
C3 C4 C5 C6 0.1(4)
C4 C5 C6 C7 1.0(4)
C8 O1 C7 C6 7.8(3)
C8 O1 C7 C2 -171.5(2)
C5 C6 C7 O1 179.4(2)
C5 C6 C7 C2 -1.4(3)
C3 C2 C7 O1 179.82(18)
N1 C2 C7 O1 7.6(3)
C3 C2 C7 C6 0.6(3)
N1 C2 C7 C6 -171.70(19)
C1 N2 C9 C10 22.7(3)
C1 N2 C9 C14 -161.4(2)
C14 C9 C10 C11 2.6(3)
N2 C9 C10 C11 178.3(2)
C9 C10 C11 C12 -0.5(4)
C10 C11 C12 C13 -1.3(4)
C11 C12 C13 C14 0.9(4)
C15 O2 C14 C13 7.8(4)
C15 O2 C14 C9 -170.5(3)
C12 C13 C14 O2 -176.9(2)
C12 C13 C14 C9 1.3(4)
C10 C9 C14 O2 175.4(2)
N2 C9 C14 O2 -0.7(3)
C10 C9 C14 C13 -3.1(3)
N2 C9 C14 C13 -179.2(2)
C1 N3 C16 C17 -43.6(3)
C1 N3 C16 C21 133.26(19)
C21 C16 C17 C18 -3.7(3)
N3 C16 C17 C18 172.99(17)
C21 C16 C17 Pd1 -178.27(15)
N3 C16 C17 Pd1 -1.6(2)
C16 C17 C18 C19 2.6(3)
Pd1 C17 C18 C19 176.77(15)
C17 C18 C19 C20 0.1(3)
C18 C19 C20 C21 -1.7(3)
C22 O3 C21 C20 6.8(3)
C22 O3 C21 C16 -172.0(2)
C19 C20 C21 O3 -178.1(2)
C19 C20 C21 C16 0.6(3)
C17 C16 C21 O3 -178.96(18)
N3 C16 C21 O3 4.1(3)
C17 C16 C21 C20 2.2(3)
N3 C16 C21 C20 -174.68(19)
C26 N4 C23 P1 60.0(2)
C28 N4 C23 P1 -60.8(2)
C25 P1 C23 N4 50.44(17)
C24 P1 C23 N4 -49.70(17)
Pd1 P1 C23 N4 177.26(12)
C26 N5 C24 P1 -60.2(2)
C27 N5 C24 P1 60.9(2)
C25 P1 C24 N5 -49.63(17)
C23 P1 C24 N5 49.46(16)
Pd1 P1 C24 N5 -177.37(11)
C28 N6 C25 P1 61.6(2)
C27 N6 C25 P1 -59.6(2)
C23 P1 C25 N6 -50.79(16)
C24 P1 C25 N6 49.03(16)
Pd1 P1 C25 N6 179.47(11)
C27 N5 C26 N4 -54.9(2)
C24 N5 C26 N4 67.4(2)
C28 N4 C26 N5 55.4(2)
C23 N4 C26 N5 -66.9(2)
C26 N5 C27 N6 54.1(2)
C24 N5 C27 N6 -68.8(2)
C28 N6 C27 N5 -54.3(2)
C25 N6 C27 N5 68.1(2)
C27 N6 C28 N4 54.7(2)
C25 N6 C28 N4 -67.8(2)
C26 N4 C28 N6 -55.1(2)
C23 N4 C28 N6 67.4(2)
